data_2222931
loop_
_publ_author_name
'Wong, Yew Sent'
'Ng, Chew Hee'
'Ng, Seik Weng'

_publ_section_title
Chlorido(pentane-2,4-dionato-\k^2^<i>O</i>,<i>O</i>')(1,10-phenanthroline-\k^2^<i>N</i>,<i>N</i>')copper(II)
_journal_coeditor_code XU2552
_journal_issue 8
_journal_name_full 'Acta Crystallographica Section E'
_journal_page_first m934
_journal_paper_doi 10.1107/S1600536809027111
_journal_volume 65
_journal_year 2009
_chemical_formula_iupac '[Cu (C5 H7 O2) Cl (C12 H8 N2)]'
_chemical_formula_moiety 'C17 H15 Cl Cu N2 O2'
_chemical_formula_sum 'C17 H15 Cl Cu N2 O2'
_chemical_formula_weight 378.30
_chemical_name_systematic
;
Chlorido(pentane-2,4-dionato-\k^2^<i>O</i>,<i>O</i>')(1,10-
phenanthroline-\k^2^<i>N</i>,<i>N</i>')copper(II)
;
_space_group_IT_number 2
_symmetry_cell_setting triclinic
_symmetry_space_group_name_Hall '-P 1'
_symmetry_space_group_name_H-M 'P -1'
_atom_sites_solution_hydrogens geom
_atom_sites_solution_primary direct
_atom_sites_solution_secondary difmap
_audit_creation_method SHELXL-97
_cell_angle_alpha 85.6380(10)
_cell_angle_beta 72.3290(10)
_cell_angle_gamma 85.7160(10)
_cell_formula_units_Z 2
_cell_length_a 7.54360(10)
_cell_length_b 9.0347(2)
_cell_length_c 11.9399(2)
_cell_measurement_reflns_used 4297
_cell_measurement_temperature 163(2)
_cell_measurement_theta_max 28.3
_cell_measurement_theta_min 2.8
_cell_volume 771.97(2)
_computing_cell_refinement 'APEX2 (Bruker, 2008)'
_computing_data_collection 'APEX2 (Bruker, 2008)'
_computing_data_reduction 'SAINT (Bruker, 2008)'
_computing_molecular_graphics 'X-SEED (Barbour, 2001)'
_computing_publication_material 'publCIF (Westrip, 2009)'
_computing_structure_refinement 'SHELXL97 (Sheldrick, 2008)'
_computing_structure_solution 'SHELXS97 (Sheldrick, 2008)'
_diffrn_ambient_temperature 163(2)
_diffrn_measured_fraction_theta_full 0.959
_diffrn_measured_fraction_theta_max 0.959
_diffrn_measurement_device_type 'Bruker SMART APEX'
_diffrn_measurement_method \w
_diffrn_radiation_monochromator graphite
_diffrn_radiation_source 'fine-focus sealed tube'
_diffrn_radiation_type MoK\a
_diffrn_radiation_wavelength 0.71073
_diffrn_reflns_av_R_equivalents 0.0151
_diffrn_reflns_av_sigmaI/netI 0.0272
_diffrn_reflns_limit_h_max 9
_diffrn_reflns_limit_h_min -9
_diffrn_reflns_limit_k_max 11
_diffrn_reflns_limit_k_min -11
_diffrn_reflns_limit_l_max 15
_diffrn_reflns_limit_l_min -15
_diffrn_reflns_number 5384
_diffrn_reflns_theta_full 27.49
_diffrn_reflns_theta_max 27.49
_diffrn_reflns_theta_min 1.79
_diffrn_standards_decay_% 0
_diffrn_standards_interval_count 0
_diffrn_standards_interval_time 0
_diffrn_standards_number 0
_exptl_absorpt_coefficient_mu 1.598
_exptl_absorpt_correction_T_max 0.7956
_exptl_absorpt_correction_T_min 0.6047
_exptl_absorpt_correction_type multi-scan
_exptl_absorpt_process_details '(SADABS; Sheldrick, 1996)'
_exptl_crystal_colour blue
_exptl_crystal_density_diffrn 1.627
_exptl_crystal_density_method 'not measured'
_exptl_crystal_description block
_exptl_crystal_F_000 386
_exptl_crystal_size_max 0.35
_exptl_crystal_size_mid 0.35
_exptl_crystal_size_min 0.15
_refine_diff_density_max 0.339
_refine_diff_density_min -0.427
_refine_ls_extinction_method none
_refine_ls_goodness_of_fit_ref 1.031
_refine_ls_hydrogen_treatment constr
_refine_ls_matrix_type full
_refine_ls_number_parameters 210
_refine_ls_number_reflns 3406
_refine_ls_number_restraints 0
_refine_ls_restrained_S_all 1.031
_refine_ls_R_factor_all 0.0310
_refine_ls_R_factor_gt 0.0278
_refine_ls_shift/su_max 0.001
_refine_ls_shift/su_mean 0.001
_refine_ls_structure_factor_coef Fsqd
_refine_ls_weighting_details 'calc w=1/[\s^2^(Fo^2^)+(0.0226P)^2^+1.0753P] where P=(Fo^2^+2Fc^2^)/3'
_refine_ls_weighting_scheme calc
_refine_ls_wR_factor_gt 0.0704
_refine_ls_wR_factor_ref 0.0731
_reflns_number_gt 3151
_reflns_number_total 3406
_reflns_threshold_expression I>2\s(I)
_cod_data_source_file xu2552.cif
_cod_data_source_block I
_cod_database_code 2222931
_cod_database_fobs_code 2222931

loop_
_symmetry_equiv_pos_as_xyz
'x, y, z'
'-x, -y, -z'

loop_
_atom_site_type_symbol
_atom_site_label
_atom_site_fract_x
_atom_site_fract_y
_atom_site_fract_z
_atom_site_U_iso_or_equiv
_atom_site_adp_type
_atom_site_calc_flag
_atom_site_refinement_flags
_atom_site_occupancy
_atom_site_disorder_assembly
_atom_site_disorder_group
Cu Cu1 0.74448(4) 0.62243(3) 0.25532(2) 0.01986(8) Uani d . 1 . .
Cl Cl1 0.42757(8) 0.74327(6) 0.30310(4) 0.02521(12) Uani d . 1 . .
O O1 0.7987(2) 0.61537(17) 0.40339(13) 0.0275(3) Uani d . 1 . .
O O2 0.8805(2) 0.79922(17) 0.19426(14) 0.0272(3) Uani d . 1 . .
N N1 0.7637(2) 0.56785(19) 0.08940(15) 0.0197(3) Uani d . 1 . .
N N2 0.6667(2) 0.41013(19) 0.29186(15) 0.0201(3) Uani d . 1 . .
C C1 0.8971(4) 0.6884(3) 0.5587(2) 0.0391(6) Uani d . 1 . .
H H1A 0.7958 0.6294 0.6087 0.059 Uiso calc R 1 . .
H H1B 0.8954 0.7830 0.5942 0.059 Uiso calc R 1 . .
H H1C 1.0168 0.6335 0.5514 0.059 Uiso calc R 1 . .
C C2 0.8716(3) 0.7181(3) 0.4385(2) 0.0261(5) Uani d . 1 . .
C C3 0.9315(3) 0.8491(3) 0.3737(2) 0.0313(5) Uani d . 1 . .
H H3 0.9691 0.9233 0.4126 0.038 Uiso calc R 1 . .
C C4 0.9407(3) 0.8800(2) 0.2562(2) 0.0256(5) Uani d . 1 . .
C C5 1.0312(4) 1.0189(3) 0.1944(2) 0.0370(6) Uani d . 1 . .
H H5A 1.0362 1.0225 0.1113 0.056 Uiso calc R 1 . .
H H5B 1.1580 1.0185 0.2005 0.056 Uiso calc R 1 . .
H H5C 0.9584 1.1063 0.2314 0.056 Uiso calc R 1 . .
C C6 0.8170(3) 0.6495(2) -0.01113(19) 0.0243(4) Uani d . 1 . .
H H6 0.8574 0.7464 -0.0101 0.029 Uiso calc R 1 . .
C C7 0.8159(3) 0.5982(3) -0.11824(19) 0.0270(5) Uani d . 1 . .
H H7 0.8561 0.6597 -0.1884 0.032 Uiso calc R 1 . .
C C8 0.7568(3) 0.4593(3) -0.12245(18) 0.0247(4) Uani d . 1 . .
H H8 0.7551 0.4239 -0.1950 0.030 Uiso calc R 1 . .
C C9 0.6982(3) 0.3695(2) -0.01631(18) 0.0213(4) Uani d . 1 . .
C C10 0.6357(3) 0.2224(2) -0.00981(19) 0.0254(4) Uani d . 1 . .
H H10 0.6279 0.1814 -0.0790 0.030 Uiso calc R 1 . .
C C11 0.5872(3) 0.1408(2) 0.0943(2) 0.0263(5) Uani d . 1 . .
H H11 0.5476 0.0430 0.0966 0.032 Uiso calc R 1 . .
C C12 0.5948(3) 0.1995(2) 0.20076(18) 0.0216(4) Uani d . 1 . .
C C13 0.5500(3) 0.1196(2) 0.3117(2) 0.0266(5) Uani d . 1 . .
H H13 0.5100 0.0210 0.3198 0.032 Uiso calc R 1 . .
C C14 0.5653(3) 0.1866(2) 0.40724(19) 0.0267(5) Uani d . 1 . .
H H14 0.5371 0.1341 0.4820 0.032 Uiso calc R 1 . .
C C15 0.6226(3) 0.3326(2) 0.39506(18) 0.0230(4) Uani d . 1 . .
H H15 0.6302 0.3778 0.4626 0.028 Uiso calc R 1 . .
C C16 0.6529(3) 0.3440(2) 0.19648(17) 0.0183(4) Uani d . 1 . .
C C17 0.7057(3) 0.4300(2) 0.08651(17) 0.0183(4) Uani d . 1 . .

loop_
_atom_site_aniso_label
_atom_site_aniso_U_11
_atom_site_aniso_U_22
_atom_site_aniso_U_33
_atom_site_aniso_U_12
_atom_site_aniso_U_13
_atom_site_aniso_U_23
Cu1 0.02849(15) 0.01578(13) 0.01782(13) -0.00745(10) -0.00941(10) -0.00008(9)
Cl1 0.0299(3) 0.0241(3) 0.0245(2) -0.0016(2) -0.0116(2) -0.00471(19)
O1 0.0404(9) 0.0230(8) 0.0251(8) -0.0066(7) -0.0179(7) -0.0008(6)
O2 0.0357(9) 0.0206(8) 0.0261(8) -0.0129(7) -0.0080(7) -0.0005(6)
N1 0.0240(9) 0.0180(8) 0.0181(8) -0.0041(7) -0.0076(7) 0.0001(6)
N2 0.0254(9) 0.0168(8) 0.0189(8) -0.0031(7) -0.0075(7) -0.0007(6)
C1 0.0551(17) 0.0374(14) 0.0368(13) 0.0050(12) -0.0312(13) -0.0112(11)
C2 0.0282(11) 0.0258(11) 0.0291(11) 0.0042(9) -0.0149(9) -0.0102(9)
C3 0.0356(13) 0.0265(12) 0.0385(13) -0.0064(10) -0.0179(11) -0.0102(10)
C4 0.0211(10) 0.0200(10) 0.0355(12) -0.0043(8) -0.0060(9) -0.0071(9)
C5 0.0362(13) 0.0262(12) 0.0447(14) -0.0134(10) -0.0020(11) -0.0083(10)
C6 0.0290(11) 0.0211(10) 0.0238(10) -0.0082(8) -0.0092(9) 0.0032(8)
C7 0.0327(12) 0.0289(12) 0.0200(10) -0.0064(9) -0.0093(9) 0.0051(8)
C8 0.0282(11) 0.0293(12) 0.0183(9) -0.0032(9) -0.0088(8) -0.0022(8)
C9 0.0209(10) 0.0231(10) 0.0210(10) -0.0020(8) -0.0073(8) -0.0018(8)
C10 0.0308(11) 0.0237(11) 0.0246(10) -0.0040(9) -0.0105(9) -0.0073(8)
C11 0.0335(12) 0.0188(10) 0.0291(11) -0.0075(9) -0.0110(9) -0.0046(8)
C12 0.0237(10) 0.0187(10) 0.0221(10) -0.0032(8) -0.0059(8) -0.0016(8)
C13 0.0327(12) 0.0179(10) 0.0280(11) -0.0058(9) -0.0071(9) 0.0017(8)
C14 0.0350(12) 0.0213(11) 0.0230(10) -0.0057(9) -0.0078(9) 0.0049(8)
C15 0.0289(11) 0.0218(10) 0.0185(9) -0.0042(8) -0.0070(8) 0.0004(8)
C16 0.0190(9) 0.0163(9) 0.0196(9) -0.0013(7) -0.0058(7) -0.0011(7)
C17 0.0184(9) 0.0177(9) 0.0195(9) -0.0022(7) -0.0065(7) -0.0010(7)

loop_
_atom_type_symbol
_atom_type_description
_atom_type_scat_dispersion_real
_atom_type_scat_dispersion_imag
_atom_type_scat_source
C C 0.0033 0.0016 'International Tables Vol C Tables 4.2.6.8 and 6.1.1.4'
H H 0.0000 0.0000 'International Tables Vol C Tables 4.2.6.8 and 6.1.1.4'
N N 0.0061 0.0033 'International Tables Vol C Tables 4.2.6.8 and 6.1.1.4'
O O 0.0106 0.0060 'International Tables Vol C Tables 4.2.6.8 and 6.1.1.4'
Cl Cl 0.1484 0.1585 'International Tables Vol C Tables 4.2.6.8 and 6.1.1.4'
Cu Cu 0.3201 1.2651 'International Tables Vol C Tables 4.2.6.8 and 6.1.1.4'

loop_
_geom_angle_atom_site_label_1
_geom_angle_atom_site_label_2
_geom_angle_atom_site_label_3
_geom_angle_site_symmetry_1
_geom_angle_site_symmetry_3
_geom_angle
_geom_angle_publ_flag
O1 Cu1 O2 . . 93.82(7) yes
O1 Cu1 N2 . . 88.87(7) ?
O2 Cu1 N2 . . 164.40(7) ?
O1 Cu1 N1 . . 158.42(7) ?
O2 Cu1 N1 . . 91.13(7) ?
N1 Cu1 N2 . . 81.04(7) yes
O1 Cu1 Cl1 . . 102.88(5) ?
O2 Cu1 Cl1 . . 97.34(5) ?
N2 Cu1 Cl1 . . 97.03(5) ?
N1 Cu1 Cl1 . . 97.28(5) ?
C2 O1 Cu1 . . 124.95(14) ?
C4 O2 Cu1 . . 124.08(15) ?
C6 N1 C17 . . 118.08(18) ?
C6 N1 Cu1 . . 129.04(15) ?
C17 N1 Cu1 . . 112.82(13) ?
C15 N2 C16 . . 117.97(18) ?
C15 N2 Cu1 . . 128.74(15) ?
C16 N2 Cu1 . . 113.24(13) ?
C2 C1 H1A . . 109.5 ?
C2 C1 H1B . . 109.5 ?
H1A C1 H1B . . 109.5 ?
C2 C1 H1C . . 109.5 ?
H1A C1 H1C . . 109.5 ?
H1B C1 H1C . . 109.5 ?
O1 C2 C3 . . 125.0(2) ?
O1 C2 C1 . . 115.3(2) ?
C3 C2 C1 . . 119.7(2) ?
C2 C3 C4 . . 125.1(2) ?
C2 C3 H3 . . 117.4 ?
C4 C3 H3 . . 117.4 ?
O2 C4 C3 . . 125.5(2) ?
O2 C4 C5 . . 116.0(2) ?
C3 C4 C5 . . 118.4(2) ?
C4 C5 H5A . . 109.5 ?
C4 C5 H5B . . 109.5 ?
H5A C5 H5B . . 109.5 ?
C4 C5 H5C . . 109.5 ?
H5A C5 H5C . . 109.5 ?
H5B C5 H5C . . 109.5 ?
N1 C6 C7 . . 122.4(2) ?
N1 C6 H6 . . 118.8 ?
C7 C6 H6 . . 118.8 ?
C8 C7 C6 . . 120.18(19) ?
C8 C7 H7 . . 119.9 ?
C6 C7 H7 . . 119.9 ?
C7 C8 C9 . . 118.7(2) ?
C7 C8 H8 . . 120.6 ?
C9 C8 H8 . . 120.6 ?
C17 C9 C10 . . 119.20(19) ?
C17 C9 C8 . . 116.96(19) ?
C10 C9 C8 . . 123.8(2) ?
C11 C10 C9 . . 120.7(2) ?
C11 C10 H10 . . 119.7 ?
C9 C10 H10 . . 119.7 ?
C10 C11 C12 . . 121.3(2) ?
C10 C11 H11 . . 119.4 ?
C12 C11 H11 . . 119.4 ?
C16 C12 C13 . . 116.90(19) ?
C16 C12 C11 . . 118.84(19) ?
C13 C12 C11 . . 124.2(2) ?
C14 C13 C12 . . 119.0(2) ?
C14 C13 H13 . . 120.5 ?
C12 C13 H13 . . 120.5 ?
C13 C14 C15 . . 120.21(19) ?
C13 C14 H14 . . 119.9 ?
C15 C14 H14 . . 119.9 ?
N2 C15 C14 . . 122.2(2) ?
N2 C15 H15 . . 118.9 ?
C14 C15 H15 . . 118.9 ?
N2 C16 C12 . . 123.74(18) ?
N2 C16 C17 . . 116.22(18) ?
C12 C16 C17 . . 120.03(19) ?
N1 C17 C9 . . 123.64(18) ?
N1 C17 C16 . . 116.42(18) ?
C9 C17 C16 . . 119.93(18) ?

loop_
_geom_bond_atom_site_label_1
_geom_bond_atom_site_label_2
_geom_bond_site_symmetry_2
_geom_bond_distance
_geom_bond_publ_flag
Cu1 Cl1 . 2.4717(6) yes
Cu1 O1 . 1.927(2) yes
Cu1 O2 . 1.936(2) yes
Cu1 N1 . 2.038(2) yes
Cu1 N2 . 2.025(2) yes
O1 C2 . 1.271(3) ?
O2 C4 . 1.273(3) ?
N1 C6 . 1.328(3) ?
N1 C17 . 1.357(3) ?
N2 C15 . 1.332(3) ?
N2 C16 . 1.360(3) ?
C1 C2 . 1.507(3) ?
C1 H1A . 0.9800 ?
C1 H1B . 0.9800 ?
C1 H1C . 0.9800 ?
C2 C3 . 1.390(3) ?
C3 C4 . 1.391(3) ?
C3 H3 . 0.9500 ?
C4 C5 . 1.506(3) ?
C5 H5A . 0.9800 ?
C5 H5B . 0.9800 ?
C5 H5C . 0.9800 ?
C6 C7 . 1.396(3) ?
C6 H6 . 0.9500 ?
C7 C8 . 1.372(3) ?
C7 H7 . 0.9500 ?
C8 C9 . 1.420(3) ?
C8 H8 . 0.9500 ?
C9 C17 . 1.399(3) ?
C9 C10 . 1.433(3) ?
C10 C11 . 1.359(3) ?
C10 H10 . 0.9500 ?
C11 C12 . 1.431(3) ?
C11 H11 . 0.9500 ?
C12 C16 . 1.401(3) ?
C12 C13 . 1.418(3) ?
C13 C14 . 1.370(3) ?
C13 H13 . 0.9500 ?
C14 C15 . 1.402(3) ?
C14 H14 . 0.9500 ?
C15 H15 . 0.9500 ?
C16 C17 . 1.435(3) ?

loop_
_geom_torsion_atom_site_label_1
_geom_torsion_atom_site_label_2
_geom_torsion_atom_site_label_3
_geom_torsion_atom_site_label_4
_geom_torsion_site_symmetry_1
_geom_torsion_site_symmetry_2
_geom_torsion_site_symmetry_3
_geom_torsion_site_symmetry_4
_geom_torsion
_geom_torsion_publ_flag
O2 Cu1 O1 C2 . . . . 10.33(19) ?
N2 Cu1 O1 C2 . . . . 174.95(19) ?
N1 Cu1 O1 C2 . . . . 113.2(2) ?
Cl1 Cu1 O1 C2 . . . . -88.10(18) ?
O1 Cu1 O2 C4 . . . . -11.32(19) ?
N2 Cu1 O2 C4 . . . . -110.9(3) ?
N1 Cu1 O2 C4 . . . . -170.31(18) ?
Cl1 Cu1 O2 C4 . . . . 92.21(18) ?
O1 Cu1 N1 C6 . . . . -115.3(2) ?
O2 Cu1 N1 C6 . . . . -12.0(2) ?
N2 Cu1 N1 C6 . . . . -178.4(2) ?
Cl1 Cu1 N1 C6 . . . . 85.57(19) ?
O1 Cu1 N1 C17 . . . . 67.4(2) ?
O2 Cu1 N1 C17 . . . . 170.77(15) ?
N2 Cu1 N1 C17 . . . . 4.33(14) ?
Cl1 Cu1 N1 C17 . . . . -91.68(14) ?
O1 Cu1 N2 C15 . . . . 17.41(19) ?
O2 Cu1 N2 C15 . . . . 117.6(3) ?
N1 Cu1 N2 C15 . . . . 178.3(2) ?
Cl1 Cu1 N2 C15 . . . . -85.43(19) ?
O1 Cu1 N2 C16 . . . . -165.19(15) ?
O2 Cu1 N2 C16 . . . . -65.0(3) ?
N1 Cu1 N2 C16 . . . . -4.33(14) ?
Cl1 Cu1 N2 C16 . . . . 91.97(14) ?
Cu1 O1 C2 C3 . . . . -3.0(3) ?
Cu1 O1 C2 C1 . . . . 178.82(16) ?
O1 C2 C3 C4 . . . . -7.9(4) ?
C1 C2 C3 C4 . . . . 170.2(2) ?
Cu1 O2 C4 C3 . . . . 5.2(3) ?
Cu1 O2 C4 C5 . . . . -175.75(16) ?
C2 C3 C4 O2 . . . . 6.6(4) ?
C2 C3 C4 C5 . . . . -172.4(2) ?
C17 N1 C6 C7 . . . . -0.3(3) ?
Cu1 N1 C6 C7 . . . . -177.38(17) ?
N1 C6 C7 C8 . . . . 0.6(4) ?
C6 C7 C8 C9 . . . . -0.3(3) ?
C7 C8 C9 C17 . . . . -0.2(3) ?
C7 C8 C9 C10 . . . . -179.3(2) ?
C17 C9 C10 C11 . . . . -1.2(3) ?
C8 C9 C10 C11 . . . . 177.9(2) ?
C9 C10 C11 C12 . . . . 0.8(4) ?
C10 C11 C12 C16 . . . . 0.2(3) ?
C10 C11 C12 C13 . . . . -178.6(2) ?
C16 C12 C13 C14 . . . . 0.1(3) ?
C11 C12 C13 C14 . . . . 178.9(2) ?
C12 C13 C14 C15 . . . . 0.7(3) ?
C16 N2 C15 C14 . . . . 0.7(3) ?
Cu1 N2 C15 C14 . . . . 177.97(16) ?
C13 C14 C15 N2 . . . . -1.1(4) ?
C15 N2 C16 C12 . . . . 0.1(3) ?
Cu1 N2 C16 C12 . . . . -177.56(16) ?
C15 N2 C16 C17 . . . . -178.63(19) ?
Cu1 N2 C16 C17 . . . . 3.7(2) ?
C13 C12 C16 N2 . . . . -0.5(3) ?
C11 C12 C16 N2 . . . . -179.4(2) ?
C13 C12 C16 C17 . . . . 178.19(19) ?
C11 C12 C16 C17 . . . . -0.7(3) ?
C6 N1 C17 C9 . . . . -0.3(3) ?
Cu1 N1 C17 C9 . . . . 177.29(16) ?
C6 N1 C17 C16 . . . . 178.75(19) ?
Cu1 N1 C17 C16 . . . . -3.7(2) ?
C10 C9 C17 N1 . . . . 179.7(2) ?
C8 C9 C17 N1 . . . . 0.5(3) ?
C10 C9 C17 C16 . . . . 0.7(3) ?
C8 C9 C17 C16 . . . . -178.49(19) ?
N2 C16 C17 N1 . . . . 0.0(3) ?
C12 C16 C17 N1 . . . . -178.79(19) ?
N2 C16 C17 C9 . . . . 179.10(19) ?
C12 C16 C17 C9 . . . . 0.3(3) ?
